data_1564914
loop_
_publ_author_name
'Bara, Dominic'
'Meekel, Emily G.'
'Pakamor\.e, Ignas'
'Wilson, Claire'
'Ling, Sanliang'
'Forgan, Ross S.'

_publ_section_title
;
 Exploring and expanding the Fe-terephthalate metal-organic framework
 phase space by coordination and oxidation modulation.
;
_journal_issue 12
_journal_name_full 'Materials horizons'
_journal_page_first 3377
_journal_page_last 3386
_journal_paper_doi 10.1039/d1mh01663f
_journal_volume 8
_journal_year 2021
_chemical_formula_moiety '[Fe3O(C8H4O4)3(H2O)2(OH)]'
_chemical_formula_sum 'C24 H17 Fe3 O16'
_chemical_formula_weight 728.92
_space_group_crystal_system hexagonal
_space_group_IT_number 194
_space_group_name_Hall '-P 6c 2c'
_space_group_name_H-M_alt 'P 63/m m c'
_atom_sites_solution_hydrogens geom
_audit_block_doi 10.5517/ccdc.csd.cc28393t
_audit_creation_date 2021-06-08
_audit_creation_method
;
Olex2 1.3
(compiled 2020.11.12 svn.r5f609507 for OlexSys, GUI svn.r6226)
;
_audit_update_record
;
2021-06-09 deposited with the CCDC.	2021-10-12 downloaded from the CCDC.
;
_cell_angle_alpha 90
_cell_angle_beta 90
_cell_angle_gamma 120
_cell_formula_units_Z 2
_cell_length_a 13.9105(12)
_cell_length_b 13.9105(12)
_cell_length_c 17.6608(13)
_cell_measurement_reflns_used 9971
_cell_measurement_temperature 150
_cell_measurement_theta_max 26.337
_cell_measurement_theta_min 2.860
_cell_volume 2959.6(4)
_computing_cell_refinement 'SAINT V8.37A (Bruker-AXS, 2016)'
_computing_data_collection 'APEX3 Ver. 2016.9-0 (Bruker-AXS, 2016)'
_computing_data_reduction 'APEX3 Ver. 2016.9-0 (Bruker-AXS, 2016)'
_computing_molecular_graphics 'Olex2 1.3 (Dolomanov et al., 2009)'
_computing_publication_material 'Olex2 1.3 (Dolomanov et al., 2009)'
_computing_structure_refinement 'XL (Sheldrick, 2015b)'
_computing_structure_solution 'XT (Sheldrick, 2015a)'
_diffrn_ambient_temperature 150
_diffrn_detector 'charge integrating pixel array detector'
_diffrn_detector_area_resol_mean 7.4074
_diffrn_detector_type 'Bruker PHOTON II'
_diffrn_measured_fraction_theta_full 0.991
_diffrn_measured_fraction_theta_max 0.992
_diffrn_measurement_device 'four-circle diffractometer'
_diffrn_measurement_device_type 'Bruker D8 VENTURE'
_diffrn_measurement_method '\f and \w scans'
_diffrn_radiation_collimation 'focusing mirrors'
_diffrn_radiation_monochromator 'multilayer mirror optics'
_diffrn_radiation_type MoK\a
_diffrn_radiation_wavelength 0.71073
_diffrn_reflns_av_R_equivalents 0.0553
_diffrn_reflns_av_unetI/netI 0.0166
_diffrn_reflns_Laue_measured_fraction_full 0.991
_diffrn_reflns_Laue_measured_fraction_max 0.992
_diffrn_reflns_limit_h_max 14
_diffrn_reflns_limit_h_min -17
_diffrn_reflns_limit_k_max 17
_diffrn_reflns_limit_k_min -17
_diffrn_reflns_limit_l_max 21
_diffrn_reflns_limit_l_min -22
_diffrn_reflns_number 32529
_diffrn_reflns_point_group_measured_fraction_full 0.991
_diffrn_reflns_point_group_measured_fraction_max 0.992
_diffrn_reflns_theta_full 25.242
_diffrn_reflns_theta_max 26.379
_diffrn_reflns_theta_min 2.306
_diffrn_source 'microfocus sealed tube'
_diffrn_source_current 1.4
_diffrn_source_power 0.07
_diffrn_source_type 'INCOATEC I\ms 3.0'
_diffrn_source_voltage 50.0
_diffrn_standards_number 0
_exptl_absorpt_coefficient_mu 0.762
_exptl_absorpt_correction_T_max 0.7454
_exptl_absorpt_correction_T_min 0.6673
_exptl_absorpt_correction_type multi-scan
_exptl_absorpt_process_details
;
SADABS-2016/2 (Bruker,2016/2) was used for absorption correction.
wR2(int) was 0.1067 before and 0.0608 after correction.
The Ratio of minimum to maximum transmission is 0.8952.
The \l/2 correction factor is Not present.
;
_exptl_crystal_colour orange
_exptl_crystal_colour_primary orange
_exptl_crystal_density_diffrn 0.818
_exptl_crystal_description rod
_exptl_crystal_F_000 734
_exptl_crystal_size_max 0.13
_exptl_crystal_size_mid 0.03
_exptl_crystal_size_min 0.03
_refine_diff_density_max 0.846
_refine_diff_density_min -0.339
_refine_diff_density_rms 0.092
_refine_ls_extinction_method none
_refine_ls_goodness_of_fit_ref 1.115
_refine_ls_hydrogen_treatment constr
_refine_ls_matrix_type full
_refine_ls_number_parameters 41
_refine_ls_number_reflns 1175
_refine_ls_number_restraints 0
_refine_ls_restrained_S_all 1.115
_refine_ls_R_factor_all 0.0437
_refine_ls_R_factor_gt 0.0391
_refine_ls_shift/su_max 0.001
_refine_ls_shift/su_mean 0.000
_refine_ls_structure_factor_coef Fsqd
_refine_ls_weighting_details 'w=1/[\s^2^(Fo^2^)+(0.0830P)^2^+1.1060P] where P=(Fo^2^+2Fc^2^)/3'
_refine_ls_weighting_scheme calc
_refine_ls_wR_factor_gt 0.1176
_refine_ls_wR_factor_ref 0.1239
_reflns_Friedel_coverage 0.000
_reflns_number_gt 1056
_reflns_number_total 1175
_reflns_threshold_expression 'I > 2\s(I)'
_cod_data_source_file d1mh01663f2.cif
_cod_data_source_block MIL888Fe
_cod_depositor_comments 'Adding full bibliography for 1564910--1564914.cif.'
_cod_original_cell_volume 2959.6(6)
_cod_database_code 1564914
_shelx_shelxl_version_number 2018/3
_shelx_space_group_comment
;
The symmetry employed for this shelxl refinement is uniquely defined
by the following loop, which should always be used as a source of
symmetry information in preference to the above space-group names.
They are only intended as comments.
;
_shelx_estimated_absorpt_t_max 0.977
_shelx_estimated_absorpt_t_min 0.907
_olex2_refinement_description
;
1. Fixed Uiso
 At 1.2 times of:
  All C(H) groups
2.a Aromatic/amide H refined with riding coordinates:
 C6(H6)
;
_olex2_submission_special_instructions 'No special instructions were received'

loop_
_space_group_symop_operation_xyz
'x, y, z'
'x-y, x, z+1/2'
'-y, x-y, z'
'-x, -y, z+1/2'
'-x+y, -x, z'
'y, -x+y, z+1/2'
'x-y, -y, -z'
'-x, -x+y, -z'
'y, x, -z'
'-y, -x, -z+1/2'
'-x+y, y, -z+1/2'
'x, x-y, -z+1/2'
'-x, -y, -z'
'-x+y, -x, -z-1/2'
'y, -x+y, -z'
'x, y, -z-1/2'
'x-y, x, -z'
'-y, x-y, -z-1/2'
'-x+y, y, z'
'x, x-y, z'
'-y, -x, z'
'y, x, z-1/2'
'x-y, -y, z-1/2'
'-x, -x+y, z-1/2'

loop_
_atom_site_label
_atom_site_type_symbol
_atom_site_fract_x
_atom_site_fract_y
_atom_site_fract_z
_atom_site_U_iso_or_equiv
_atom_site_adp_type
_atom_site_occupancy
_atom_site_site_symmetry_order
_atom_site_calc_flag
_atom_site_refinement_flags_posn
_atom_site_refinement_flags_adp
_atom_site_refinement_flags_occupancy
_atom_site_disorder_assembly
_atom_site_disorder_group
Fe1 Fe 0.74639(2) 0.49278(4) 0.250000 0.0192(2) Uani 1 4 d S T P . .
O1 O 0.65368(13) 0.50626(11) 0.33240(8) 0.0366(4) Uani 1 1 d . . . . .
O2 O 0.666667 0.333333 0.250000 0.0184(8) Uani 1 12 d S T P . .
O3 O 0.83128(12) 0.6626(2) 0.250000 0.0363(6) Uani 1 4 d S T P . .
C4 C 0.56128(11) 0.43872(11) 0.35972(14) 0.0282(6) Uani 1 2 d S T P . .
C5 C 0.52905(14) 0.47095(14) 0.43197(15) 0.0336(7) Uani 1 2 d S T P . .
C6 C 0.4282(2) 0.3997(2) 0.46595(13) 0.0500(7) Uani 1 1 d . . . . .
H6 H 0.379513 0.332442 0.442962 0.060 Uiso 1 1 calc R U . . .

loop_
_atom_site_aniso_label
_atom_site_aniso_U_11
_atom_site_aniso_U_22
_atom_site_aniso_U_33
_atom_site_aniso_U_23
_atom_site_aniso_U_13
_atom_site_aniso_U_12
Fe1 0.0233(3) 0.0244(3) 0.0102(3) 0.000 0.000 0.01220(16)
O1 0.0434(8) 0.0345(8) 0.0286(7) -0.0052(6) 0.0137(7) 0.0170(7)
O2 0.0214(12) 0.0214(12) 0.0125(17) 0.000 0.000 0.0107(6)
O3 0.0424(12) 0.0270(14) 0.0345(14) 0.000 0.000 0.0135(7)
C4 0.0353(11) 0.0353(11) 0.0194(11) -0.0035(5) 0.0035(5) 0.0218(13)
C5 0.0372(11) 0.0372(11) 0.0232(13) -0.0067(6) 0.0067(6) 0.0162(13)
C6 0.0415(13) 0.0439(13) 0.0421(13) -0.0205(11) 0.0145(10) 0.0045(11)

loop_
_atom_type_symbol
_atom_type_description
_atom_type_scat_dispersion_real
_atom_type_scat_dispersion_imag
_atom_type_scat_source
C C 0.0033 0.0016 'International Tables Vol C Tables 4.2.6.8 and 6.1.1.4'
H H 0.0000 0.0000 'International Tables Vol C Tables 4.2.6.8 and 6.1.1.4'
Fe Fe 0.3463 0.8444 'International Tables Vol C Tables 4.2.6.8 and 6.1.1.4'
O O 0.0106 0.0060 'International Tables Vol C Tables 4.2.6.8 and 6.1.1.4'

loop_
_citation_id
_citation_doi
_citation_year
1 10.33774/chemrxiv-2021-lkt60 2021

loop_
_geom_angle_atom_site_label_1
_geom_angle_atom_site_label_2
_geom_angle_atom_site_label_3
_geom_angle
_geom_angle_site_symmetry_1
_geom_angle_site_symmetry_3
_geom_angle_publ_flag
O1 Fe1 O1 92.51(9) 16_556 . ?
O1 Fe1 O1 170.75(8) . 11_655 ?
O1 Fe1 O1 170.75(8) 16_556 19_655 ?
O1 Fe1 O1 92.50(9) 19_655 11_655 ?
O1 Fe1 O1 86.75(9) 16_556 11_655 ?
O1 Fe1 O1 86.75(9) . 19_655 ?
O1 Fe1 O3 85.37(4) 11_655 . ?
O1 Fe1 O3 85.37(4) 19_655 . ?
O1 Fe1 O3 85.37(4) . . ?
O1 Fe1 O3 85.37(4) 16_556 . ?
O2 Fe1 O1 94.63(4) . 11_655 ?
O2 Fe1 O1 94.63(4) . 19_655 ?
O2 Fe1 O1 94.63(4) . 16_556 ?
O2 Fe1 O1 94.63(4) . . ?
O2 Fe1 O3 180.00(3) . . ?
C4 O1 Fe1 132.45(14) . . ?
Fe1 O2 Fe1 120.0 14_666 3_655 ?
Fe1 O2 Fe1 120.000(1) . 3_655 ?
Fe1 O2 Fe1 120.0 14_666 . ?
O1 C4 O1 125.9(2) . 21_665 ?
O1 C4 C5 117.04(11) . . ?
O1 C4 C5 117.04(11) 21_665 . ?
C6 C5 C4 120.24(13) 21_665 . ?
C6 C5 C4 120.24(13) . . ?
C6 C5 C6 119.5(3) . 21_665 ?
C5 C6 H6 119.9 . . ?
C6 C6 C5 120.24(13) 9_556 . ?
C6 C6 H6 119.9 9_556 . ?

loop_
_geom_bond_atom_site_label_1
_geom_bond_atom_site_label_2
_geom_bond_distance
_geom_bond_site_symmetry_2
_geom_bond_publ_flag
Fe1 O1 2.0145(13) 16_556 ?
Fe1 O1 2.0145(13) . ?
Fe1 O1 2.0145(13) 19_655 ?
Fe1 O1 2.0145(13) 11_655 ?
Fe1 O2 1.9208(5) . ?
Fe1 O3 2.045(3) . ?
O1 C4 1.2489(18) . ?
C4 C5 1.494(3) . ?
C5 C6 1.386(3) . ?
C5 C6 1.386(3) 21_665 ?
C6 C6 1.385(4) 9_556 ?
C6 H6 0.9300 . ?

loop_
_geom_torsion_atom_site_label_1
_geom_torsion_atom_site_label_2
_geom_torsion_atom_site_label_3
_geom_torsion_atom_site_label_4
_geom_torsion
_geom_torsion_site_symmetry_1
_geom_torsion_site_symmetry_2
_geom_torsion_site_symmetry_3
_geom_torsion_site_symmetry_4
_geom_torsion_publ_flag
Fe1 O1 C4 O1 -12.4(4) . . . 21_665 ?
Fe1 O1 C4 C5 167.02(18) . . . . ?
O1 C4 C5 C6 0.1(4) 21_665 . . . ?
O1 C4 C5 C6 -179.4(3) . . . . ?
O1 C4 C5 C6 179.4(3) 21_665 . . 21_665 ?
O1 C4 C5 C6 -0.1(4) . . . 21_665 ?
C4 C5 C6 C6 178.2(3) . . . 9_556 ?
C6 C5 C6 C6 -1.1(7) 21_665 . . 9_556 ?
